data_2017284
loop_
_publ_author_name
'Massoud, Al-shima'a A.'
'Langer, Vratislav'
'Abu-Youssef, Morsy A. M.'

_publ_section_title
;
 Bis[4-(dimethylamino)pyridine-\k<i>N</i>^1^]silver(I) nitrate
 dihydrate
;
_journal_coeditor_code FG3107
_journal_issue 9
_journal_name_full 'Acta Crystallographica Section C'
_journal_page_first m352
_journal_page_last m354
_journal_paper_doi 10.1107/S0108270109030509
_journal_volume 65
_journal_year 2009
_chemical_formula_iupac '[Ag (C7 H10 N2)2] N O3, 2H2 O'
_chemical_formula_moiety 'C14 H20 Ag N4 +, N O3 -, 2H2 O'
_chemical_formula_sum 'C14 H24 Ag N5 O5'
_chemical_formula_weight 450.25
_chemical_name_systematic
;
Bis[4-(dimethylamino)pyridine-\k<i>N</i>^1^]silver(I) nitrate dihydrate
;
_space_group_IT_number 36
_symmetry_cell_setting orthorhombic
_symmetry_space_group_name_Hall 'C 2c -2'
_symmetry_space_group_name_H-M 'C m c 21'
_atom_sites_solution_hydrogens difmap
_atom_sites_solution_primary direct
_atom_sites_solution_secondary difmap
_audit_creation_method SHELXL-97
_cell_angle_alpha 90.00
_cell_angle_beta 90.00
_cell_angle_gamma 90.00
_cell_formula_units_Z 4
_cell_length_a 20.3572(10)
_cell_length_b 11.3133(5)
_cell_length_c 7.8904(4)
_cell_measurement_reflns_used 3205
_cell_measurement_temperature 153(2)
_cell_measurement_theta_max 22.87
_cell_measurement_theta_min 3.30
_cell_volume 1817.22(15)
_computing_cell_refinement 'SAINT (Bruker, 2003)'
_computing_data_collection 'SMART (Bruker, 2003)'
_computing_data_reduction 'SAINT (Bruker, 2003) and SADABS (Sheldrick, 2003)'
_computing_molecular_graphics 'DIAMOND (Brandenburg, 2008)'
_computing_publication_material 'SHELXTL (Sheldrick, 2008)'
_computing_structure_refinement 'SHELXL97 (Sheldrick, 2008)'
_computing_structure_solution 'SHELXS97 (Sheldrick, 2008)'
_diffrn_ambient_temperature 153(2)
_diffrn_detector_area_resol_mean 120
_diffrn_measured_fraction_theta_full 0.999
_diffrn_measured_fraction_theta_max 0.999
_diffrn_measurement_device_type 'Bruker SMART CCD area-detector'
_diffrn_measurement_method 'omega scans'
_diffrn_radiation_monochromator graphite
_diffrn_radiation_source 'fine-focus sealed tube'
_diffrn_radiation_type MoK\a
_diffrn_radiation_wavelength 0.71073
_diffrn_reflns_av_R_equivalents 0.0615
_diffrn_reflns_av_sigmaI/netI 0.0484
_diffrn_reflns_limit_h_max 29
_diffrn_reflns_limit_h_min -29
_diffrn_reflns_limit_k_max 16
_diffrn_reflns_limit_k_min -16
_diffrn_reflns_limit_l_max 11
_diffrn_reflns_limit_l_min -11
_diffrn_reflns_number 14780
_diffrn_reflns_theta_full 30.56
_diffrn_reflns_theta_max 30.56
_diffrn_reflns_theta_min 2.06
_diffrn_standards_decay_% 0
_diffrn_standards_number 0
_exptl_absorpt_coefficient_mu 1.144
_exptl_absorpt_correction_T_max 0.8563
_exptl_absorpt_correction_T_min 0.7110
_exptl_absorpt_correction_type multi-scan
_exptl_absorpt_process_details '(SADABS; Sheldrick, 2003)'
_exptl_crystal_colour colourless
_exptl_crystal_density_diffrn 1.646
_exptl_crystal_density_method 'not measured'
_exptl_crystal_description prism
_exptl_crystal_F_000 920
_exptl_crystal_size_max 0.32
_exptl_crystal_size_mid 0.17
_exptl_crystal_size_min 0.14
_refine_diff_density_max 0.744
_refine_diff_density_min -0.356
_refine_ls_abs_structure_details 'Flack (1983), 1330 Friedel pairs'
_refine_ls_abs_structure_Flack -0.06(3)
_refine_ls_extinction_coef 0.00090(14)
_refine_ls_extinction_expression Fc^*^=kFc[1+0.001xFc^2^\l^3^/sin(2\q)]^-1/4^
_refine_ls_extinction_method none
_refine_ls_goodness_of_fit_ref 0.999
_refine_ls_hydrogen_treatment mixed
_refine_ls_matrix_type full
_refine_ls_number_parameters 137
_refine_ls_number_reflns 2856
_refine_ls_number_restraints 5
_refine_ls_restrained_S_all 0.999
_refine_ls_R_factor_all 0.0534
_refine_ls_R_factor_gt 0.0327
_refine_ls_shift/su_max 0.001
_refine_ls_shift/su_mean 0.000
_refine_ls_structure_factor_coef Fsqd
_refine_ls_weighting_details 'calc w=1/[\s^2^(Fo^2^)+(0.0266P)^2^+0.1432P] where P=(Fo^2^+2Fc^2^)/3'
_refine_ls_weighting_scheme calc
_refine_ls_wR_factor_gt 0.0580
_refine_ls_wR_factor_ref 0.0638
_reflns_number_gt 2268
_reflns_number_total 2856
_reflns_threshold_expression >2sigma(I)
_cod_data_source_file fg3107.cif
_cod_data_source_block I
_cod_database_code 2017284
_cod_database_fobs_code 2017284

loop_
_symmetry_equiv_pos_as_xyz
'x, y, z'
'-x, -y, z+1/2'
'x, -y, z+1/2'
'-x, y, z'
'x+1/2, y+1/2, z'
'-x+1/2, -y+1/2, z+1/2'
'x+1/2, -y+1/2, z+1/2'
'-x+1/2, y+1/2, z'

loop_
_atom_site_type_symbol
_atom_site_label
_atom_site_fract_x
_atom_site_fract_y
_atom_site_fract_z
_atom_site_U_iso_or_equiv
_atom_site_adp_type
_atom_site_calc_flag
_atom_site_refinement_flags
_atom_site_occupancy
_atom_site_disorder_assembly
_atom_site_disorder_group
Ag Ag1 1.0000 0.89370(2) 0.11483(3) 0.03393(10) Uani d S 1 . .
N N1 0.89430(9) 0.87828(15) 0.1171(8) 0.0299(4) Uani d . 1 . .
C C2 0.86131(13) 0.7975(2) 0.0259(4) 0.0305(6) Uani d . 1 . .
H H2 0.8862 0.7410 -0.0357 0.037 Uiso calc R 1 . .
C C3 0.79423(13) 0.7911(2) 0.0156(4) 0.0297(6) Uani d . 1 . .
H H3 0.7741 0.7306 -0.0499 0.036 Uiso calc R 1 . .
C C4 0.75502(11) 0.87433(18) 0.1024(8) 0.0266(6) Uani d . 1 . .
C C5 0.78948(13) 0.9585(2) 0.2002(4) 0.0302(6) Uani d . 1 . .
H H5 0.7662 1.0161 0.2638 0.036 Uiso calc R 1 . .
C C6 0.85697(15) 0.9565(2) 0.2028(4) 0.0324(6) Uani d . 1 . .
H H6 0.8788 1.0142 0.2695 0.039 Uiso calc R 1 . .
N N2 0.68857(11) 0.87351(18) 0.0938(6) 0.0324(7) Uani d . 1 . .
C C7 0.65486(13) 0.7824(3) -0.0028(4) 0.0417(8) Uani d . 1 . .
H H7A 0.6720 0.7810 -0.1189 0.059(4) Uiso calc R 1 . .
H H7B 0.6077 0.7994 -0.0051 0.059(4) Uiso calc R 1 . .
H H7C 0.6622 0.7053 0.0506 0.059(4) Uiso calc R 1 . .
C C8 0.64910(14) 0.9596(3) 0.1855(4) 0.0386(7) Uani d . 1 . .
H H8A 0.6553 0.9486 0.3077 0.059(4) Uiso calc R 1 . .
H H8B 0.6027 0.9486 0.1570 0.059(4) Uiso calc R 1 . .
H H8C 0.6628 1.0396 0.1537 0.059(4) Uiso calc R 1 . .
N N3 1.0000 0.8214(3) 0.6454(5) 0.0318(11) Uani d S 1 . .
O O1 1.0000 0.8566(4) 0.4980(6) 0.0536(13) Uani d S 1 . .
O O2 1.0000 0.8931(3) 0.7638(6) 0.0497(13) Uani d S 1 . .
O O3 1.0000 0.7134(3) 0.6755(4) 0.0561(10) Uani d S 1 . .
O O4 1.0000 0.5989(4) 0.9823(5) 0.0634(14) Uani d SD 1 . .
O O5 1.0000 0.6141(4) 0.3225(6) 0.0729(17) Uani d SD 1 . .
H H41 1.0000 0.645(6) 0.893(7) 0.070(10) Uiso d SD 1 . .
H H42 1.0000 0.527(2) 0.948(8) 0.070(10) Uiso d SD 1 . .
H H51 1.0000 0.622(6) 0.214(3) 0.070(10) Uiso d SD 1 . .
H H52 1.0000 0.683(3) 0.374(7) 0.070(10) Uiso d SD 1 . .

loop_
_atom_site_aniso_label
_atom_site_aniso_U_11
_atom_site_aniso_U_22
_atom_site_aniso_U_33
_atom_site_aniso_U_12
_atom_site_aniso_U_13
_atom_site_aniso_U_23
Ag1 0.03155(14) 0.03464(15) 0.03561(16) 0.000 0.000 0.0026(3)
N1 0.0321(9) 0.0299(9) 0.0277(9) -0.0018(7) 0.001(3) 0.005(2)
C2 0.0353(15) 0.0272(14) 0.0288(14) 0.0044(12) 0.0049(13) -0.0016(12)
C3 0.0383(15) 0.0255(13) 0.0252(14) 0.0019(12) -0.0047(12) -0.0019(11)
C4 0.0331(11) 0.0281(12) 0.0185(15) 0.0031(9) -0.0022(19) 0.0032(16)
C5 0.0389(16) 0.0256(14) 0.0262(13) 0.0015(12) 0.0024(13) -0.0026(12)
C6 0.0469(17) 0.0257(14) 0.0245(14) -0.0036(12) 0.0011(14) -0.0026(12)
N2 0.0323(10) 0.0325(10) 0.032(2) 0.0043(8) -0.0004(14) -0.0068(13)
C7 0.0355(17) 0.0451(18) 0.0446(19) -0.0006(14) -0.0058(14) -0.0069(15)
C8 0.0385(17) 0.0381(17) 0.0393(17) 0.0071(13) 0.0054(14) -0.0026(13)
N3 0.0318(15) 0.0289(16) 0.035(4) 0.000 0.000 -0.0004(17)
O1 0.088(3) 0.048(3) 0.025(2) 0.000 0.000 0.004(2)
O2 0.081(3) 0.042(3) 0.026(2) 0.000 0.000 -0.0071(16)
O3 0.078(2) 0.0289(16) 0.062(3) 0.000 0.000 0.0089(14)
O4 0.113(4) 0.046(2) 0.032(2) 0.000 0.000 -0.003(2)
O5 0.152(5) 0.035(2) 0.032(2) 0.000 0.000 -0.001(2)

loop_
_atom_type_symbol
_atom_type_description
_atom_type_scat_dispersion_real
_atom_type_scat_dispersion_imag
_atom_type_scat_source
C C 0.0033 0.0016 'International Tables Vol C Tables 4.2.6.8 and 6.1.1.4'
H H 0.0000 0.0000 'International Tables Vol C Tables 4.2.6.8 and 6.1.1.4'
N N 0.0061 0.0033 'International Tables Vol C Tables 4.2.6.8 and 6.1.1.4'
O O 0.0106 0.0060 'International Tables Vol C Tables 4.2.6.8 and 6.1.1.4'
Ag Ag -0.8971 1.1015 'International Tables Vol C Tables 4.2.6.8 and 6.1.1.4'

loop_
_geom_angle_atom_site_label_1
_geom_angle_atom_site_label_2
_geom_angle_atom_site_label_3
_geom_angle_site_symmetry_1
_geom_angle_site_symmetry_3
_geom_angle
_geom_angle_publ_flag
N1 Ag1 N1 . 4_755 170.68(10) ?
C2 N1 C6 . . 115.7(2) ?
C2 N1 Ag1 . . 123.3(3) ?
C6 N1 Ag1 . . 120.9(2) ?
N1 C2 C3 . . 124.5(3) ?
N1 C2 H2 . . 117.7 ?
C3 C2 H2 . . 117.7 ?
C2 C3 C4 . . 119.9(3) ?
C2 C3 H3 . . 120.0 ?
C4 C3 H3 . . 120.0 ?
N2 C4 C5 . . 121.9(3) ?
N2 C4 C3 . . 122.4(3) ?
C5 C4 C3 . . 115.7(2) ?
C6 C5 C4 . . 119.6(3) ?
C6 C5 H5 . . 120.2 ?
C4 C5 H5 . . 120.2 ?
N1 C6 C5 . . 124.5(3) ?
N1 C6 H6 . . 117.7 ?
C5 C6 H6 . . 117.7 ?
C4 N2 C8 . . 121.5(3) ?
C4 N2 C7 . . 120.2(3) ?
C8 N2 C7 . . 118.3(2) ?
N2 C7 H7A . . 109.5 ?
N2 C7 H7B . . 109.5 ?
H7A C7 H7B . . 109.5 ?
N2 C7 H7C . . 109.5 ?
H7A C7 H7C . . 109.5 ?
H7B C7 H7C . . 109.5 ?
N2 C8 H8A . . 109.5 ?
N2 C8 H8B . . 109.5 ?
H8A C8 H8B . . 109.5 ?
N2 C8 H8C . . 109.5 ?
H8A C8 H8C . . 109.5 ?
H8B C8 H8C . . 109.5 ?
O1 N3 O2 . . 120.1(4) ?
O1 N3 O3 . . 119.9(4) ?
O2 N3 O3 . . 120.0(4) ?
H41 O4 H42 . . 108(8) ?
H51 O5 H52 . . 112(6) ?

loop_
_geom_bond_atom_site_label_1
_geom_bond_atom_site_label_2
_geom_bond_site_symmetry_2
_geom_bond_distance
_geom_bond_publ_flag
Ag1 N1 . 2.1589(18) ?
Ag1 N1 4_755 2.1590(18) ?
N1 C2 . 1.343(5) ?
N1 C6 . 1.348(5) ?
C2 C3 . 1.370(4) ?
C2 H2 . 0.9500 ?
C3 C4 . 1.412(4) ?
C3 H3 . 0.9500 ?
C4 N2 . 1.355(3) ?
C4 C5 . 1.412(5) ?
C5 C6 . 1.374(4) ?
C5 H5 . 0.9500 ?
C6 H6 . 0.9500 ?
N2 C8 . 1.455(4) ?
N2 C7 . 1.454(4) ?
C7 H7A . 0.9800 ?
C7 H7B . 0.9800 ?
C7 H7C . 0.9800 ?
C8 H8A . 0.9800 ?
C8 H8B . 0.9800 ?
C8 H8C . 0.9800 ?
N3 O1 . 1.229(6) ?
N3 O2 . 1.238(5) ?
N3 O3 . 1.245(4) ?
O4 H41 . 0.88(2) ?
O4 H42 . 0.85(2) ?
O5 H51 . 0.86(2) ?
O5 H52 . 0.88(2) ?

loop_
_geom_hbond_atom_site_label_D
_geom_hbond_atom_site_label_H
_geom_hbond_atom_site_label_A
_geom_hbond_site_symmetry_A
_geom_hbond_distance_DH
_geom_hbond_distance_HA
_geom_hbond_distance_DA
_geom_hbond_angle_DHA
O4 H41 O3 . 0.88(2) 1.88(3) 2.746(6) 168(8)
O4 H42 O5 2_765 0.853(19) 1.88(2) 2.719(6) 167(6)
O5 H51 O4 1_554 0.86(2) 1.84(2) 2.690(8) 166(6)
O5 H52 O1 . 0.882(19) 2.19(2) 3.074(6) 179(6)
O5 H52 O3 . 0.882(19) 2.41(5) 3.003(6) 125(5)
C7 H7B O3 6_664 0.98 2.62 3.452(3) 143

loop_
_geom_torsion_atom_site_label_1
_geom_torsion_atom_site_label_2
_geom_torsion_atom_site_label_3
_geom_torsion_atom_site_label_4
_geom_torsion_site_symmetry_1
_geom_torsion_site_symmetry_2
_geom_torsion_site_symmetry_3
_geom_torsion_site_symmetry_4
_geom_torsion
_geom_torsion_publ_flag
N1 Ag1 N1 C2 4_755 . . . -46(2) ?
N1 Ag1 N1 C6 4_755 . . . 138.7(17) ?
C6 N1 C2 C3 . . . . 0.2(6) ?
Ag1 N1 C2 C3 . . . . -175.2(3) ?
N1 C2 C3 C4 . . . . 1.1(5) ?
C2 C3 C4 N2 . . . . 178.6(4) ?
C2 C3 C4 C5 . . . . -1.8(6) ?
N2 C4 C5 C6 . . . . -179.1(4) ?
C3 C4 C5 C6 . . . . 1.3(6) ?
C2 N1 C6 C5 . . . . -0.7(6) ?
Ag1 N1 C6 C5 . . . . 174.8(3) ?
C4 C5 C6 N1 . . . . -0.1(5) ?
C5 C4 N2 C8 . . . . -0.1(7) ?
C3 C4 N2 C8 . . . . 179.5(4) ?
C5 C4 N2 C7 . . . . -177.5(4) ?
C3 C4 N2 C7 . . . . 2.1(7) ?
